data_1568335
loop_
_publ_author_name
'Huang, Xin-Da'
'Hong, Ben-Kun'
'Wen, Ge-Hua'
'Li, Shu-Hua'
'Zheng, Li-Min'

_publ_section_title
;
 Photo-controllable heterostructured crystals of metal-organic frameworks
 <i>via</i> reversible photocycloaddition.
;
_journal_issue 7
_journal_name_full 'Chemical science'
_journal_page_first 1852
_journal_page_last 1860
_journal_paper_doi 10.1039/d2sc06732c
_journal_volume 14
_journal_year 2023
_chemical_formula_moiety 'C57 H63 Dy N3 O18 P3, (C19 H21 O3 P)'
_chemical_formula_sum 'C76 H84 Dy N3 O21 P4'
_chemical_formula_weight 1661.84
_chemical_name_systematic '[Dy(NO3)3(depma2)1.5].(depma2)0.5'
_chemical_properties_physical Heat-sensitive,Light-sensitive,Photo-sensitive
_space_group_crystal_system triclinic
_space_group_IT_number 2
_space_group_name_Hall '-P 1'
_space_group_name_H-M_alt 'P -1'
_atom_sites_solution_hydrogens geom
_audit_creation_method SHELXL-2018/3
_audit_update_record
;
2022-10-20 deposited with the CCDC.	2023-01-27 downloaded from the CCDC.
;
_cell_angle_alpha 90.745(2)
_cell_angle_beta 97.128(2)
_cell_angle_gamma 93.145(2)
_cell_formula_units_Z 2
_cell_length_a 12.0667(5)
_cell_length_b 13.4722(6)
_cell_length_c 23.4814(10)
_cell_measurement_reflns_used 9868
_cell_measurement_temperature 193(2)
_cell_measurement_theta_max 53.807
_cell_measurement_theta_min 3.2165
_cell_volume 3781.3(3)
_computing_cell_refinement 'Bruker SAINT'
_computing_data_collection 'Bruker APEX3'
_computing_data_reduction 'Bruker SAINT'
_computing_molecular_graphics 'Bruker SHELXTL'
_computing_publication_material 'Bruker SHELXTL'
_computing_structure_refinement 'SHELXL-2018/3 (Sheldrick, 2018)'
_computing_structure_solution 'SHELXT 2014/4 (Sheldrick, 2014)'
_diffrn_ambient_temperature 193(2)
_diffrn_measured_fraction_theta_full 0.961
_diffrn_measured_fraction_theta_max 0.959
_diffrn_measurement_device_type 'Bruker D8 liquid'
_diffrn_radiation_type GaK\a
_diffrn_radiation_wavelength 1.34139
_diffrn_reflns_av_R_equivalents 0.0635
_diffrn_reflns_av_unetI/netI 0.0650
_diffrn_reflns_Laue_measured_fraction_full 0.961
_diffrn_reflns_Laue_measured_fraction_max 0.959
_diffrn_reflns_limit_h_max 14
_diffrn_reflns_limit_h_min -14
_diffrn_reflns_limit_k_max 16
_diffrn_reflns_limit_k_min -16
_diffrn_reflns_limit_l_max 23
_diffrn_reflns_limit_l_min -28
_diffrn_reflns_number 46556
_diffrn_reflns_point_group_measured_fraction_full 0.961
_diffrn_reflns_point_group_measured_fraction_max 0.959
_diffrn_reflns_theta_full 53.594
_diffrn_reflns_theta_max 53.947
_diffrn_reflns_theta_min 1.650
_exptl_absorpt_coefficient_mu 6.043
_exptl_absorpt_correction_T_max 0.583
_exptl_absorpt_correction_T_min 0.508
_exptl_absorpt_correction_type multi-scan
_exptl_absorpt_process_details 'SADABS 2016/2'
_exptl_crystal_colour colourless
_exptl_crystal_density_diffrn 1.460
_exptl_crystal_description rod
_exptl_crystal_F_000 1710
_exptl_crystal_preparation Luminescent,mechanical
_exptl_crystal_recrystallization_method 'solid state photochemical reaction'
_exptl_crystal_size_max 0.400
_exptl_crystal_size_mid 0.100
_exptl_crystal_size_min 0.100
_refine_diff_density_max 2.781
_refine_diff_density_min -1.257
_refine_diff_density_rms 0.123
_refine_ls_extinction_method none
_refine_ls_goodness_of_fit_ref 1.073
_refine_ls_hydrogen_treatment constr
_refine_ls_matrix_type full
_refine_ls_number_parameters 954
_refine_ls_number_reflns 13329
_refine_ls_number_restraints 406
_refine_ls_restrained_S_all 1.140
_refine_ls_R_factor_all 0.0941
_refine_ls_R_factor_gt 0.0755
_refine_ls_shift/su_max 0.002
_refine_ls_shift/su_mean 0.000
_refine_ls_structure_factor_coef Fsqd
_refine_ls_weighting_details 'w=1/[\s^2^(Fo^2^)+(0.1366P)^2^+5.9722P] where P=(Fo^2^+2Fc^2^)/3'
_refine_ls_weighting_scheme calc
_refine_ls_wR_factor_gt 0.2062
_refine_ls_wR_factor_ref 0.2204
_reflns_Friedel_coverage 0.000
_reflns_number_gt 10442
_reflns_number_total 13329
_reflns_threshold_expression 'I > 2\s(I)'
_cod_data_source_file d2sc06732c8.cif
_cod_data_source_block reverse2
_cod_depositor_comments 'Adding full bibliography for 1568332--1568335.cif.'
_cod_database_code 1568335
_shelx_shelxl_version_number 2018/3
_shelx_space_group_comment
;
The symmetry employed for this shelxl refinement is uniquely defined
by the following loop, which should always be used as a source of
symmetry information in preference to the above space-group names.
They are only intended as comments.
;
_shelx_estimated_absorpt_t_min 0.196
_shelx_estimated_absorpt_t_max 0.583

loop_
_space_group_symop_operation_xyz
'x, y, z'
'-x, -y, -z'

loop_
_atom_site_label
_atom_site_type_symbol
_atom_site_fract_x
_atom_site_fract_y
_atom_site_fract_z
_atom_site_U_iso_or_equiv
_atom_site_adp_type
_atom_site_occupancy
_atom_site_site_symmetry_order
_atom_site_calc_flag
_atom_site_refinement_flags_posn
_atom_site_refinement_flags_adp
_atom_site_refinement_flags_occupancy
_atom_site_disorder_assembly
_atom_site_disorder_group
Dy1 Dy 0.20102(3) 0.82128(3) 0.75113(2) 0.03912(15) Uani 1 1 d . . . . .
P1 P 0.26197(16) 0.63958(15) 0.63766(8) 0.0410(4) Uani 1 1 d . U . . .
P2 P 0.40221(17) 0.98947(17) 0.68219(8) 0.0468(5) Uani 1 1 d . U . . .
P3 P 0.0558(2) 1.02690(19) 0.81062(9) 0.0596(6) Uani 1 1 d . U . . .
P4 P 0.6583(5) 0.5701(4) 0.8371(2) 0.1326(13) Uani 1 1 d . U . . .
C1 C 0.1722(6) 0.6568(5) 0.5710(3) 0.0366(15) Uani 1 1 d . . . . .
H1A H 0.123853 0.711870 0.577487 0.044 Uiso 1 1 calc R U . . .
H1B H 0.220733 0.679550 0.542138 0.044 Uiso 1 1 calc R U . . .
C2 C 0.0952(6) 0.5683(5) 0.5438(3) 0.0349(15) Uani 1 1 d . . . . .
C3 C 0.1609(5) 0.4826(5) 0.5250(3) 0.0348(15) Uani 1 1 d . . . . .
C4 C 0.2756(6) 0.4895(6) 0.5216(3) 0.0435(17) Uani 1 1 d . . . . .
H4 H 0.317125 0.550663 0.531085 0.052 Uiso 1 1 calc R U . . .
C5 C 0.3294(7) 0.4086(7) 0.5046(5) 0.063(2) Uani 1 1 d . . . . .
H5 H 0.407885 0.413892 0.503274 0.076 Uiso 1 1 calc R U . . .
C6 C 0.2693(7) 0.3197(7) 0.4894(5) 0.070(3) Uani 1 1 d . . . . .
H6 H 0.306365 0.264442 0.476954 0.084 Uiso 1 1 calc R U . . .
C7 C 0.1550(7) 0.3111(6) 0.4922(4) 0.053(2) Uani 1 1 d . . . . .
H7 H 0.113749 0.249883 0.482310 0.064 Uiso 1 1 calc R U . . .
C8 C 0.1015(6) 0.3924(6) 0.5096(3) 0.0404(16) Uani 1 1 d . . . . .
C9 C -0.0228(6) 0.3868(5) 0.5131(3) 0.0361(15) Uani 1 1 d . . . . .
H9 H -0.047085 0.314841 0.514981 0.043 Uiso 1 1 calc R U . . .
C10 C -0.0426(6) 0.4355(6) 0.5685(3) 0.0390(16) Uani 1 1 d . . . . .
C11 C -0.1172(7) 0.3942(7) 0.6027(3) 0.053(2) Uani 1 1 d . . . . .
H11 H -0.153905 0.331068 0.592632 0.063 Uiso 1 1 calc R U . . .
C12 C -0.1391(9) 0.4451(9) 0.6523(4) 0.076(3) Uani 1 1 d . . . . .
H12 H -0.189355 0.416299 0.676285 0.091 Uiso 1 1 calc R U . . .
C13 C -0.0869(9) 0.5373(9) 0.6656(4) 0.074(3) Uani 1 1 d . . . . .
H13 H -0.103559 0.573555 0.698142 0.089 Uiso 1 1 calc R U . . .
C14 C -0.0105(7) 0.5772(7) 0.6320(4) 0.056(2) Uani 1 1 d . . . . .
H14 H 0.025887 0.640430 0.642110 0.067 Uiso 1 1 calc R U . . .
C15 C 0.0144(6) 0.5272(6) 0.5837(3) 0.0397(16) Uani 1 1 d . . . . .
C16 C 0.2192(10) 0.4856(8) 0.7054(5) 0.076(2) Uani 1 1 d . U . . .
H16A H 0.160613 0.526822 0.717632 0.091 Uiso 1 1 calc R U . . .
H16B H 0.185854 0.417574 0.696505 0.091 Uiso 1 1 calc R U . . .
C17 C 0.3122(13) 0.4826(12) 0.7519(6) 0.112(4) Uani 1 1 d . U . . .
H17A H 0.366881 0.437077 0.740920 0.167 Uiso 1 1 calc R U . . .
H17B H 0.283577 0.459332 0.786918 0.167 Uiso 1 1 calc R U . . .
H17C H 0.348166 0.549395 0.758780 0.167 Uiso 1 1 calc R U . . .
C18 C 0.4808(8) 0.6511(9) 0.6637(5) 0.0695(19) Uani 1 1 d . U . . .
H18A H 0.515193 0.717152 0.676846 0.083 Uiso 1 1 calc R U . . .
H18B H 0.457522 0.616208 0.697519 0.083 Uiso 1 1 calc R U . . .
C19 C 0.5598(11) 0.5964(14) 0.6399(6) 0.119(4) Uani 1 1 d . U . . .
H19A H 0.531406 0.526961 0.634165 0.179 Uiso 1 1 calc R U . . .
H19B H 0.629922 0.599473 0.666063 0.179 Uiso 1 1 calc R U . . .
H19C H 0.573361 0.624421 0.602966 0.179 Uiso 1 1 calc R U . . .
C20 C 0.4762(6) 0.9375(6) 0.6276(3) 0.0415(17) Uani 1 1 d . . . . .
H20A H 0.555619 0.936709 0.644243 0.050 Uiso 1 1 calc R U . . .
H20B H 0.448184 0.867164 0.621879 0.050 Uiso 1 1 calc R U . . .
C21 C 0.4752(5) 0.9816(5) 0.5676(3) 0.0355(15) Uani 1 1 d . . . . .
C22 C 0.3573(5) 0.9794(5) 0.5349(3) 0.0344(15) Uani 1 1 d . . . . .
C23 C 0.2647(6) 0.9260(6) 0.5518(3) 0.0395(16) Uani 1 1 d . . . . .
H23 H 0.273475 0.887784 0.585658 0.047 Uiso 1 1 calc R U . . .
C24 C 0.1593(6) 0.9281(6) 0.5197(3) 0.0438(17) Uani 1 1 d . . . . .
H24 H 0.096572 0.892756 0.532074 0.053 Uiso 1 1 calc R U . . .
C25 C 0.1470(6) 0.9824(7) 0.4695(4) 0.0488(19) Uani 1 1 d . . . . .
H25 H 0.075669 0.984790 0.447486 0.059 Uiso 1 1 calc R U . . .
C26 C 0.2386(6) 1.0326(6) 0.4519(3) 0.0458(18) Uani 1 1 d . . . . .
H26 H 0.230280 1.068468 0.417199 0.055 Uiso 1 1 calc R U . . .
C27 C 0.3436(5) 1.0315(5) 0.4842(3) 0.0357(15) Uani 1 1 d . . . . .
C28 C 0.4461(6) 1.0881(5) 0.4658(3) 0.0359(15) Uani 1 1 d . . . . .
H28 H 0.418330 1.140035 0.438372 0.043 Uiso 1 1 calc R U . . .
C29 C 0.5088(6) 1.1410(5) 0.5173(3) 0.0368(16) Uani 1 1 d . . . . .
C30 C 0.5501(6) 1.2387(6) 0.5150(3) 0.0409(17) Uani 1 1 d . . . . .
H30 H 0.539589 1.272803 0.479724 0.049 Uiso 1 1 calc R U . . .
C31 C 0.6063(7) 1.2873(6) 0.5632(4) 0.051(2) Uani 1 1 d . . . . .
H31 H 0.632779 1.354787 0.561588 0.061 Uiso 1 1 calc R U . . .
C32 C 0.6234(7) 1.2360(7) 0.6140(4) 0.054(2) Uani 1 1 d . . . . .
H32 H 0.663894 1.267870 0.647099 0.064 Uiso 1 1 calc R U . . .
C33 C 0.5816(6) 1.1381(6) 0.6168(3) 0.0451(18) Uani 1 1 d . . . . .
H33 H 0.593140 1.103751 0.651891 0.054 Uiso 1 1 calc R U . . .
C34 C 0.5236(6) 1.0905(5) 0.5689(3) 0.0373(16) Uani 1 1 d . . . . .
C35 C 0.4988(10) 1.0684(10) 0.7799(5) 0.084(2) Uani 1 1 d . U . . .
H35A H 0.432115 1.044637 0.797582 0.100 Uiso 1 1 calc R U . . .
H35B H 0.491818 1.139857 0.771680 0.100 Uiso 1 1 calc R U . . .
C36 C 0.5968(13) 1.0571(13) 0.8197(6) 0.115(4) Uani 1 1 d . U . . .
H36A H 0.596451 0.988969 0.833787 0.173 Uiso 1 1 calc R U . . .
H36B H 0.597636 1.103885 0.852119 0.173 Uiso 1 1 calc R U . . .
H36C H 0.663478 1.070809 0.800527 0.173 Uiso 1 1 calc R U . . .
C37 C 0.2385(9) 1.1106(9) 0.6609(5) 0.079(2) Uani 1 1 d . U . . .
H37A H 0.190216 1.048495 0.655357 0.094 Uiso 1 1 calc R U . . .
H37B H 0.229567 1.139461 0.698926 0.094 Uiso 1 1 calc R U . . .
C38 C 0.2015(14) 1.1786(12) 0.6177(7) 0.117(4) Uani 1 1 d . U . . .
H38A H 0.246867 1.241291 0.623739 0.175 Uiso 1 1 calc R U . . .
H38B H 0.122790 1.191037 0.619749 0.175 Uiso 1 1 calc R U . . .
H38C H 0.209275 1.150324 0.579824 0.175 Uiso 1 1 calc R U . . .
C39 C -0.0024(7) 0.9601(7) 0.8671(3) 0.052(2) Uani 1 1 d . . . . .
H39A H -0.083615 0.949520 0.854362 0.063 Uiso 1 1 calc R U . . .
H39B H 0.028656 0.893586 0.867676 0.063 Uiso 1 1 calc R U . . .
C40 C 0.0087(6) 0.9967(6) 0.9298(3) 0.0443(18) Uani 1 1 d . . . . .
C41 C 0.1294(6) 1.0141(6) 0.9565(3) 0.0445(18) Uani 1 1 d . . . . .
C42 C 0.2193(7) 0.9777(7) 0.9335(4) 0.0502(19) Uani 1 1 d . . . . .
H42 H 0.206703 0.942341 0.897851 0.060 Uiso 1 1 calc R U . . .
C43 C 0.3272(7) 0.9915(7) 0.9611(4) 0.060(2) Uani 1 1 d . . . . .
H43 H 0.387868 0.966891 0.944024 0.072 Uiso 1 1 calc R U . . .
C44 C 0.3466(7) 1.0406(9) 1.0130(5) 0.071(3) Uani 1 1 d . . . . .
H44 H 0.420513 1.047653 1.032605 0.085 Uiso 1 1 calc R U . . .
C45 C 0.2584(7) 1.0807(7) 1.0377(4) 0.056(2) Uani 1 1 d . . . . .
H45 H 0.272412 1.118761 1.072431 0.067 Uiso 1 1 calc R U . . .
C46 C 0.1499(6) 1.0636(7) 1.0101(3) 0.0462(18) Uani 1 1 d . . . . .
C47 C 0.0510(6) 1.0952(6) 1.0375(3) 0.0459(18) Uani 1 1 d . . . . .
H47 H 0.078096 1.148309 1.066842 0.055 Uiso 1 1 calc R U . . .
C48 C -0.0312(6) 1.1402(7) 0.9919(3) 0.0480(19) Uani 1 1 d . . . . .
C49 C -0.0862(7) 1.2248(7) 1.0042(4) 0.055(2) Uani 1 1 d . . . . .
H49 H -0.069976 1.257159 1.040679 0.066 Uiso 1 1 calc R U . . .
C50 C -0.1644(8) 1.2614(7) 0.9628(4) 0.059(2) Uani 1 1 d . . . . .
H50 H -0.202689 1.318689 0.970844 0.071 Uiso 1 1 calc R U . . .
C51 C -0.1870(8) 1.2138(7) 0.9092(4) 0.063(2) Uani 1 1 d . . . . .
H51 H -0.240379 1.238905 0.880672 0.076 Uiso 1 1 calc R U . . .
C52 C -0.1320(7) 1.1303(7) 0.8977(4) 0.051(2) Uani 1 1 d . . . . .
H52 H -0.149136 1.097347 0.861411 0.061 Uiso 1 1 calc R U . . .
C53 C -0.0511(6) 1.0935(6) 0.9387(3) 0.0425(17) Uani 1 1 d . . . . .
C54 C 0.1811(16) 1.1760(11) 0.8442(7) 0.122(3) Uani 1 1 d D U . . .
H54A H 0.243962 1.145302 0.828599 0.146 Uiso 1 1 calc R U . . .
H54B H 0.196608 1.176135 0.886573 0.146 Uiso 1 1 calc R U . . .
C55 C 0.1765(18) 1.2746(11) 0.8259(9) 0.152(5) Uani 1 1 d D U . . .
H55A H 0.101422 1.285247 0.806609 0.228 Uiso 1 1 calc R U . . .
H55B H 0.231563 1.287495 0.799138 0.228 Uiso 1 1 calc R U . . .
H55C H 0.193301 1.319976 0.859194 0.228 Uiso 1 1 calc R U . . .
C56 C -0.0501(12) 1.0871(12) 0.7163(5) 0.105(2) Uani 1 1 d D U . . .
H56A H 0.019741 1.129567 0.716962 0.127 Uiso 1 1 calc R U . . .
H56B H -0.046379 1.031272 0.688953 0.127 Uiso 1 1 calc R U . . .
C57 C -0.1383(15) 1.1415(14) 0.6969(7) 0.143(4) Uani 1 1 d D U . . .
H57A H -0.202280 1.096649 0.682053 0.215 Uiso 1 1 calc R U . . .
H57B H -0.117718 1.184770 0.666238 0.215 Uiso 1 1 calc R U . . .
H57C H -0.158348 1.182273 0.728567 0.215 Uiso 1 1 calc R U . . .
C58 C 0.5566(15) 0.5959(12) 0.8850(6) 0.1163(19) Uani 1 1 d . U . . .
H58A H 0.572263 0.666003 0.898154 0.140 Uiso 1 1 calc R U . . .
H58B H 0.482695 0.592827 0.861307 0.140 Uiso 1 1 calc R U . . .
C59 C 0.5422(12) 0.5355(10) 0.9387(6) 0.0963(18) Uani 1 1 d . U . . .
C60 C 0.5178(12) 0.4245(11) 0.9299(6) 0.0988(19) Uani 1 1 d . U . . .
C61 C 0.4882(14) 0.3852(13) 0.8747(7) 0.116(2) Uani 1 1 d . U . . .
H61 H 0.486002 0.426348 0.842066 0.140 Uiso 1 1 calc R U . . .
C62 C 0.4645(16) 0.2931(13) 0.8695(8) 0.127(3) Uani 1 1 d . U . . .
H62 H 0.442049 0.268298 0.831486 0.152 Uiso 1 1 calc R U . . .
C63 C 0.4670(16) 0.2308(13) 0.9082(8) 0.124(3) Uani 1 1 d . U . . .
H63 H 0.442625 0.163279 0.899965 0.149 Uiso 1 1 calc R U . . .
C64 C 0.5103(14) 0.2658(11) 0.9689(7) 0.113(2) Uani 1 1 d . U . . .
H64 H 0.522153 0.220474 0.999477 0.136 Uiso 1 1 calc R U . . .
C65 C 0.5316(12) 0.3678(10) 0.9776(6) 0.0968(19) Uani 1 1 d . U . . .
C66 C 0.5647(11) 0.4173(10) 1.0343(6) 0.092(2) Uani 1 1 d . U . . .
H66 H 0.595527 0.366123 1.061366 0.111 Uiso 1 1 calc R U . . .
C67 C 0.6541(12) 0.4885(11) 1.0269(7) 0.0998(19) Uani 1 1 d . U . . .
C68 C 0.7465(13) 0.4810(13) 1.0691(7) 0.116(2) Uani 1 1 d . U . . .
H68 H 0.744515 0.436742 1.100185 0.139 Uiso 1 1 calc R U . . .
C69 C 0.8347(15) 0.5379(13) 1.0632(8) 0.123(3) Uani 1 1 d . U . . .
H69 H 0.902350 0.527602 1.087192 0.148 Uiso 1 1 calc R U . . .
C70 C 0.8342(14) 0.6148(13) 1.0224(7) 0.118(3) Uani 1 1 d . U . . .
H70 H 0.894981 0.663061 1.024106 0.142 Uiso 1 1 calc R U . . .
C71 C 0.7448(13) 0.6185(12) 0.9806(7) 0.113(2) Uani 1 1 d . U . . .
H71 H 0.745311 0.666051 0.951061 0.135 Uiso 1 1 calc R U . . .
C72 C 0.6475(12) 0.5474(11) 0.9820(6) 0.0994(19) Uani 1 1 d . U . . .
C73 C 0.8479(16) 0.4853(15) 0.8676(7) 0.149(3) Uani 1 1 d D U . . .
H73A H 0.881359 0.451812 0.902344 0.179 Uiso 1 1 calc R U . . .
H73B H 0.881947 0.553932 0.867838 0.179 Uiso 1 1 calc R U . . .
C74 C 0.8691(19) 0.4315(14) 0.8164(7) 0.157(4) Uani 1 1 d D U . . .
H74A H 0.839761 0.362413 0.817821 0.236 Uiso 1 1 calc R U . . .
H74B H 0.949850 0.432859 0.814474 0.236 Uiso 1 1 calc R U . . .
H74C H 0.832003 0.462909 0.782309 0.236 Uiso 1 1 calc R U . . .
C75 C 0.7769(17) 0.7197(14) 0.7911(7) 0.143(3) Uani 1 1 d D U . . .
H75A H 0.763629 0.672272 0.758108 0.171 Uiso 1 1 calc R U . . .
H75B H 0.858591 0.734743 0.799437 0.171 Uiso 1 1 calc R U . . .
C76 C 0.7229(18) 0.8104(13) 0.7756(9) 0.150(4) Uani 1 1 d D U . . .
H76A H 0.641667 0.796545 0.768834 0.225 Uiso 1 1 calc R U . . .
H76B H 0.749330 0.836408 0.740628 0.225 Uiso 1 1 calc R U . . .
H76C H 0.740930 0.859729 0.806907 0.225 Uiso 1 1 calc R U . . .
N1 N 0.4026(6) 0.8239(6) 0.8302(3) 0.0551(18) Uani 1 1 d . . . . .
N2 N 0.1115(9) 0.6856(6) 0.8296(4) 0.0821(17) Uani 1 1 d . U . . .
N3 N -0.0064(7) 0.8325(6) 0.6754(4) 0.062(2) Uani 1 1 d . . . . .
O1 O 0.2340(5) 0.7056(4) 0.6840(2) 0.0478(12) Uani 1 1 d . U . . .
O2 O 0.2607(5) 0.5283(4) 0.6535(3) 0.0570(12) Uani 1 1 d . U . . .
O3 O 0.3816(4) 0.6640(4) 0.6214(2) 0.0510(11) Uani 1 1 d . U . . .
O4 O 0.3193(5) 0.9179(4) 0.7019(2) 0.0500(12) Uani 1 1 d . U . . .
O5 O 0.5016(6) 1.0168(6) 0.7295(3) 0.0701(14) Uani 1 1 d . U . . .
O6 O 0.3532(5) 1.0867(5) 0.6606(3) 0.0609(12) Uani 1 1 d . U . . .
O7 O 0.1286(5) 0.9675(4) 0.7802(2) 0.0498(12) Uani 1 1 d . U . . .
O8 O 0.0937(9) 1.1244(7) 0.8291(4) 0.1042(18) Uani 1 1 d D U . . .
O9 O -0.0549(7) 1.0494(7) 0.7702(3) 0.0960(17) Uani 1 1 d D U . . .
O10 O 0.3366(5) 0.8937(5) 0.8277(2) 0.0568(15) Uani 1 1 d . . . . .
O11 O 0.3734(6) 0.7523(5) 0.7959(3) 0.076(2) Uani 1 1 d . . . . .
O12 O 0.4864(7) 0.8254(6) 0.8652(4) 0.096(3) Uani 1 1 d . . . . .
O13 O 0.1304(7) 0.7751(5) 0.8395(3) 0.0737(17) Uani 1 1 d . U . . .
O14 O 0.1409(8) 0.6536(5) 0.7832(3) 0.0846(18) Uani 1 1 d . U . . .
O15 O 0.0601(10) 0.6320(6) 0.8593(4) 0.118(3) Uani 1 1 d . U . . .
O16 O 0.0861(5) 0.8718(5) 0.6623(3) 0.0627(16) Uani 1 1 d . . . . .
O17 O -0.0004(5) 0.7880(5) 0.7221(3) 0.0602(15) Uani 1 1 d . . . . .
O18 O -0.0932(7) 0.8395(7) 0.6445(4) 0.096(3) Uani 1 1 d . . . . .
O19 O 0.6136(13) 0.5455(11) 0.7816(5) 0.155(3) Uani 1 1 d . U . . .
O20 O 0.7306(12) 0.4876(10) 0.8674(5) 0.144(2) Uani 1 1 d D U . . .
O21 O 0.7372(11) 0.6740(9) 0.8402(5) 0.144(2) Uani 1 1 d D U . . .

loop_
_atom_site_aniso_label
_atom_site_aniso_U_11
_atom_site_aniso_U_22
_atom_site_aniso_U_33
_atom_site_aniso_U_23
_atom_site_aniso_U_13
_atom_site_aniso_U_12
Dy1 0.0411(2) 0.0519(2) 0.0250(2) 0.00166(15) 0.00819(14) -0.00037(15)
P1 0.0448(10) 0.0453(10) 0.0314(9) -0.0036(8) 0.0019(7) -0.0025(8)
P2 0.0480(10) 0.0623(12) 0.0309(9) -0.0034(8) 0.0142(8) -0.0101(9)
P3 0.0794(14) 0.0704(13) 0.0345(11) 0.0120(10) 0.0173(10) 0.0291(12)
P4 0.176(3) 0.137(3) 0.101(2) 0.039(2) 0.063(2) 0.041(3)
C1 0.037(4) 0.040(4) 0.033(4) -0.005(3) 0.006(3) -0.002(3)
C2 0.032(3) 0.041(4) 0.032(4) -0.002(3) 0.005(3) 0.002(3)
C3 0.032(3) 0.039(4) 0.033(4) -0.005(3) 0.001(3) 0.006(3)
C4 0.038(4) 0.044(4) 0.049(5) -0.007(3) 0.005(3) 0.005(3)
C5 0.039(4) 0.059(5) 0.093(7) -0.006(5) 0.013(4) 0.013(4)
C6 0.041(5) 0.055(5) 0.114(9) -0.028(6) 0.004(5) 0.018(4)
C7 0.040(4) 0.041(4) 0.076(6) -0.013(4) 0.000(4) 0.005(3)
C8 0.035(4) 0.044(4) 0.041(4) -0.004(3) 0.002(3) 0.006(3)
C9 0.036(4) 0.036(4) 0.035(4) -0.001(3) 0.000(3) 0.000(3)
C10 0.035(4) 0.047(4) 0.033(4) -0.001(3) 0.000(3) 0.000(3)
C11 0.057(5) 0.064(5) 0.035(4) -0.003(4) 0.007(4) -0.017(4)
C12 0.081(7) 0.100(8) 0.045(5) -0.013(5) 0.023(5) -0.036(6)
C13 0.076(7) 0.098(8) 0.050(6) -0.029(5) 0.030(5) -0.025(6)
C14 0.058(5) 0.068(6) 0.041(5) -0.021(4) 0.015(4) -0.015(4)
C15 0.037(4) 0.049(4) 0.034(4) -0.001(3) 0.007(3) 0.000(3)
C16 0.099(5) 0.068(4) 0.059(4) 0.013(3) 0.007(3) -0.011(4)
C17 0.128(8) 0.113(8) 0.086(6) 0.019(7) -0.010(5) -0.014(7)
C18 0.052(3) 0.089(4) 0.063(4) 0.012(4) -0.011(3) 0.005(3)
C19 0.078(6) 0.179(9) 0.103(8) 0.008(7) 0.003(6) 0.045(6)
C20 0.041(4) 0.054(4) 0.031(4) 0.007(3) 0.010(3) 0.001(3)
C21 0.031(3) 0.048(4) 0.030(4) 0.004(3) 0.010(3) 0.006(3)
C22 0.029(3) 0.040(4) 0.036(4) 0.001(3) 0.011(3) 0.003(3)
C23 0.037(4) 0.047(4) 0.036(4) 0.002(3) 0.011(3) 0.004(3)
C24 0.032(4) 0.054(4) 0.047(4) 0.000(4) 0.008(3) 0.002(3)
C25 0.029(4) 0.068(5) 0.049(5) -0.001(4) 0.002(3) 0.008(3)
C26 0.037(4) 0.064(5) 0.039(4) 0.012(4) 0.010(3) 0.015(4)
C27 0.029(3) 0.050(4) 0.031(4) 0.001(3) 0.009(3) 0.007(3)
C28 0.036(4) 0.036(4) 0.039(4) 0.005(3) 0.013(3) 0.009(3)
C29 0.034(3) 0.041(4) 0.039(4) 0.004(3) 0.016(3) 0.010(3)
C30 0.039(4) 0.045(4) 0.041(4) 0.005(3) 0.016(3) 0.004(3)
C31 0.045(4) 0.046(4) 0.064(6) 0.002(4) 0.018(4) -0.004(3)
C32 0.053(5) 0.058(5) 0.049(5) -0.007(4) 0.011(4) -0.015(4)
C33 0.041(4) 0.058(5) 0.038(4) 0.006(4) 0.012(3) -0.004(3)
C34 0.032(3) 0.047(4) 0.036(4) -0.001(3) 0.014(3) 0.003(3)
C35 0.084(4) 0.109(5) 0.053(4) -0.019(4) 0.003(3) -0.023(4)
C36 0.112(7) 0.137(8) 0.085(7) -0.026(7) -0.023(5) -0.004(7)
C37 0.075(4) 0.085(4) 0.079(4) 0.002(4) 0.020(4) 0.013(4)
C38 0.114(7) 0.124(8) 0.116(8) 0.032(6) 0.014(7) 0.027(6)
C39 0.051(5) 0.077(6) 0.031(4) 0.005(4) 0.004(3) 0.022(4)
C40 0.036(4) 0.062(5) 0.038(4) 0.005(4) 0.010(3) 0.008(3)
C41 0.037(4) 0.063(5) 0.035(4) 0.011(4) 0.011(3) 0.001(3)
C42 0.041(4) 0.059(5) 0.054(5) 0.014(4) 0.013(4) 0.007(4)
C43 0.036(4) 0.070(6) 0.075(6) 0.002(5) 0.013(4) 0.003(4)
C44 0.029(4) 0.092(7) 0.089(8) 0.005(6) 0.000(4) -0.001(4)
C45 0.040(4) 0.073(6) 0.053(5) 0.006(4) 0.004(4) -0.003(4)
C46 0.030(4) 0.069(5) 0.041(4) 0.013(4) 0.007(3) 0.002(3)
C47 0.040(4) 0.060(5) 0.039(4) 0.004(4) 0.009(3) 0.003(3)
C48 0.037(4) 0.065(5) 0.045(5) 0.014(4) 0.013(3) 0.008(4)
C49 0.054(5) 0.060(5) 0.053(5) 0.003(4) 0.017(4) 0.002(4)
C50 0.056(5) 0.059(5) 0.064(6) 0.005(5) 0.012(4) 0.012(4)
C51 0.055(5) 0.069(6) 0.066(6) 0.012(5) -0.001(4) 0.017(4)
C52 0.046(4) 0.066(5) 0.042(4) 0.005(4) 0.002(3) 0.011(4)
C53 0.034(4) 0.060(5) 0.035(4) 0.012(3) 0.010(3) 0.004(3)
C54 0.155(6) 0.110(5) 0.097(5) 0.021(5) 0.009(5) -0.015(5)
C55 0.187(10) 0.111(7) 0.148(9) 0.017(8) -0.007(9) -0.027(8)
C56 0.109(5) 0.148(6) 0.066(4) 0.041(4) 0.012(4) 0.058(4)
C57 0.147(8) 0.173(9) 0.113(8) 0.056(7) -0.005(7) 0.078(7)
C58 0.147(4) 0.118(4) 0.096(4) 0.036(3) 0.047(3) 0.032(4)
C59 0.112(4) 0.095(4) 0.090(4) 0.024(3) 0.036(3) 0.022(3)
C60 0.113(4) 0.094(4) 0.095(4) 0.013(3) 0.032(4) 0.015(4)
C61 0.136(5) 0.107(5) 0.108(4) 0.004(4) 0.025(5) 0.004(5)
C62 0.149(5) 0.111(5) 0.121(5) 0.006(4) 0.028(5) -0.004(5)
C63 0.148(5) 0.103(5) 0.126(5) 0.003(4) 0.034(5) -0.004(5)
C64 0.134(5) 0.093(4) 0.119(5) 0.011(4) 0.039(5) 0.001(5)
C65 0.110(4) 0.086(4) 0.101(4) 0.016(3) 0.037(4) 0.011(4)
C66 0.097(4) 0.091(4) 0.095(4) 0.022(4) 0.027(4) 0.023(4)
C67 0.093(4) 0.108(4) 0.102(4) 0.016(3) 0.021(3) 0.015(3)
C68 0.103(5) 0.128(5) 0.116(5) 0.021(4) 0.011(4) 0.004(4)
C69 0.111(5) 0.134(6) 0.123(5) 0.020(5) 0.011(5) -0.005(5)
C70 0.105(5) 0.130(5) 0.120(5) 0.017(5) 0.017(4) -0.007(5)
C71 0.106(5) 0.121(5) 0.112(5) 0.014(4) 0.023(4) -0.001(4)
C72 0.099(4) 0.104(4) 0.101(4) 0.015(3) 0.033(3) 0.009(3)
C73 0.193(6) 0.153(6) 0.120(6) 0.040(5) 0.070(5) 0.060(6)
C74 0.210(10) 0.156(10) 0.124(8) 0.034(7) 0.068(8) 0.068(9)
C75 0.179(6) 0.148(6) 0.118(5) 0.038(5) 0.073(5) 0.026(5)
C76 0.178(10) 0.140(9) 0.143(9) 0.025(7) 0.055(8) 0.021(8)
N1 0.057(4) 0.055(4) 0.049(4) -0.002(3) -0.008(3) 0.000(4)
N2 0.133(4) 0.059(3) 0.064(3) 0.017(3) 0.051(3) 0.005(3)
N3 0.054(5) 0.062(5) 0.066(5) -0.003(4) -0.009(4) 0.005(4)
O1 0.057(3) 0.054(3) 0.030(2) -0.011(2) 0.003(2) -0.005(2)
O2 0.070(3) 0.051(2) 0.048(3) 0.004(2) 0.002(2) -0.005(2)
O3 0.042(2) 0.065(3) 0.044(3) 0.004(2) 0.0004(19) -0.001(2)
O4 0.055(3) 0.064(3) 0.033(2) 0.003(2) 0.019(2) -0.007(2)
O5 0.069(3) 0.095(3) 0.043(3) -0.008(3) 0.009(2) -0.024(3)
O6 0.065(3) 0.067(3) 0.056(3) -0.002(2) 0.028(2) 0.003(2)
O7 0.059(3) 0.057(3) 0.038(3) 0.012(2) 0.019(2) 0.013(2)
O8 0.148(4) 0.086(3) 0.079(4) 0.007(3) 0.019(3) 0.002(3)
O9 0.097(3) 0.140(4) 0.059(3) 0.033(3) 0.016(3) 0.054(3)
O10 0.061(4) 0.065(4) 0.044(3) -0.009(3) 0.002(3) 0.012(3)
O11 0.075(4) 0.067(4) 0.075(5) -0.028(4) -0.031(4) 0.018(3)
O12 0.088(5) 0.094(6) 0.092(6) -0.020(5) -0.049(5) 0.012(4)
O13 0.122(5) 0.054(3) 0.054(3) 0.014(3) 0.045(3) 0.009(3)
O14 0.134(5) 0.060(3) 0.068(4) 0.009(3) 0.044(4) 0.005(3)
O15 0.189(7) 0.081(5) 0.099(5) 0.028(4) 0.081(5) -0.006(5)
O16 0.057(4) 0.088(5) 0.042(3) 0.017(3) 0.002(3) -0.002(3)
O17 0.051(3) 0.065(4) 0.064(4) 0.011(3) 0.010(3) -0.005(3)
O18 0.070(5) 0.100(6) 0.107(7) 0.008(5) -0.035(5) 0.012(4)
O19 0.193(8) 0.183(8) 0.100(4) 0.025(5) 0.046(5) 0.041(6)
O20 0.187(5) 0.148(4) 0.116(4) 0.042(4) 0.066(4) 0.056(4)
O21 0.181(5) 0.148(4) 0.117(4) 0.038(4) 0.072(4) 0.024(4)

loop_
_atom_type_symbol
_atom_type_description
_atom_type_scat_dispersion_real
_atom_type_scat_dispersion_imag
_atom_type_scat_source
C C 0.0137 0.0067 'International Tables Vol C Tables 4.2.6.8 and 6.1.1.4'
H H 0.0000 0.0000 'International Tables Vol C Tables 4.2.6.8 and 6.1.1.4'
Dy Dy -5.9987 12.4498 'International Tables Vol C Tables 4.2.6.8 and 6.1.1.4'
N N 0.0241 0.0134 'International Tables Vol C Tables 4.2.6.8 and 6.1.1.4'
O O 0.0389 0.0241 'International Tables Vol C Tables 4.2.6.8 and 6.1.1.4'
P P 0.2543 0.3332 'International Tables Vol C Tables 4.2.6.8 and 6.1.1.4'

loop_
_geom_angle_atom_site_label_1
_geom_angle_atom_site_label_2
_geom_angle_atom_site_label_3
_geom_angle
_geom_angle_site_symmetry_1
_geom_angle_site_symmetry_3
_geom_angle_publ_flag
O1 Dy1 O4 81.30(19) . . ?
O1 Dy1 O7 153.5(2) . . ?
O4 Dy1 O7 87.78(19) . . ?
O1 Dy1 O13 122.2(2) . . ?
O4 Dy1 O13 150.6(2) . . ?
O7 Dy1 O13 77.2(2) . . ?
O1 Dy1 O10 126.37(19) . . ?
O4 Dy1 O10 77.3(2) . . ?
O7 Dy1 O10 73.7(2) . . ?
O13 Dy1 O10 74.3(2) . . ?
O1 Dy1 O11 77.9(2) . . ?
O4 Dy1 O11 84.4(3) . . ?
O7 Dy1 O11 125.2(2) . . ?
O13 Dy1 O11 84.0(3) . . ?
O10 Dy1 O11 51.7(2) . . ?
O1 Dy1 O17 88.6(2) . . ?
O4 Dy1 O17 125.4(2) . . ?
O7 Dy1 O17 78.2(2) . . ?
O13 Dy1 O17 76.4(3) . . ?
O10 Dy1 O17 143.0(2) . . ?
O11 Dy1 O17 145.2(2) . . ?
O1 Dy1 O16 76.3(2) . . ?
O4 Dy1 O16 74.0(2) . . ?
O7 Dy1 O16 77.5(2) . . ?
O13 Dy1 O16 125.5(2) . . ?
O10 Dy1 O16 139.6(2) . . ?
O11 Dy1 O16 148.4(2) . . ?
O17 Dy1 O16 51.5(2) . . ?
O1 Dy1 O14 71.3(2) . . ?
O4 Dy1 O14 148.7(2) . . ?
O7 Dy1 O14 123.4(2) . . ?
O13 Dy1 O14 51.0(2) . . ?
O10 Dy1 O14 106.8(3) . . ?
O11 Dy1 O14 75.3(3) . . ?
O17 Dy1 O14 70.0(3) . . ?
O16 Dy1 O14 112.6(3) . . ?
O1 P1 O2 113.6(3) . . ?
O1 P1 O3 112.6(3) . . ?
O2 P1 O3 104.7(3) . . ?
O1 P1 C1 111.3(3) . . ?
O2 P1 C1 110.6(3) . . ?
O3 P1 C1 103.3(3) . . ?
O4 P2 O6 113.8(3) . . ?
O4 P2 O5 112.5(4) . . ?
O6 P2 O5 107.7(4) . . ?
O4 P2 C20 112.7(4) . . ?
O6 P2 C20 109.0(3) . . ?
O5 P2 C20 100.3(4) . . ?
O8 P3 O7 118.7(5) . . ?
O8 P3 O9 100.2(6) . . ?
O7 P3 O9 111.0(4) . . ?
O8 P3 C39 111.0(5) . . ?
O7 P3 C39 113.1(4) . . ?
O9 P3 C39 100.6(4) . . ?
O19 P4 O20 113.8(8) . . ?
O19 P4 O21 111.5(8) . . ?
O20 P4 O21 107.7(8) . . ?
O19 P4 C58 114.9(9) . . ?
O20 P4 C58 105.2(7) . . ?
O21 P4 C58 102.9(7) . . ?
C2 C1 P1 119.4(5) . . ?
C2 C1 H1A 107.5 . . ?
P1 C1 H1A 107.5 . . ?
C2 C1 H1B 107.5 . . ?
P1 C1 H1B 107.5 . . ?
H1A C1 H1B 107.0 . . ?
C15 C2 C3 108.1(6) . . ?
C15 C2 C1 112.8(6) . . ?
C3 C2 C1 112.6(6) . . ?
C15 C2 C9 108.8(5) . 2_566 ?
C3 C2 C9 109.0(5) . 2_566 ?
C1 C2 C9 105.4(6) . 2_566 ?
C4 C3 C8 118.4(6) . . ?
C4 C3 C2 124.1(6) . . ?
C8 C3 C2 117.5(6) . . ?
C5 C4 C3 120.8(7) . . ?
C5 C4 H4 119.6 . . ?
C3 C4 H4 119.6 . . ?
C4 C5 C6 120.1(8) . . ?
C4 C5 H5 119.9 . . ?
C6 C5 H5 119.9 . . ?
C5 C6 C7 120.2(7) . . ?
C5 C6 H6 119.9 . . ?
C7 C6 H6 119.9 . . ?
C8 C7 C6 119.4(8) . . ?
C8 C7 H7 120.3 . . ?
C6 C7 H7 120.3 . . ?
C7 C8 C3 121.1(7) . . ?
C7 C8 C9 121.3(7) . . ?
C3 C8 C9 117.6(6) . . ?
C10 C9 C8 108.3(6) . . ?
C10 C9 C2 113.6(6) . 2_566 ?
C8 C9 C2 112.8(6) . 2_566 ?
C10 C9 H9 107.3 . . ?
C8 C9 H9 107.3 . . ?
C2 C9 H9 107.3 2_566 . ?
C11 C10 C15 120.4(7) . . ?
C11 C10 C9 121.8(7) . . ?
C15 C10 C9 117.7(6) . . ?
C10 C11 C12 120.2(8) . . ?
C10 C11 H11 119.9 . . ?
C12 C11 H11 119.9 . . ?
C13 C12 C11 119.2(8) . . ?
C13 C12 H12 120.4 . . ?
C11 C12 H12 120.4 . . ?
C12 C13 C14 120.3(8) . . ?
C12 C13 H13 119.9 . . ?
C14 C13 H13 119.9 . . ?
C13 C14 C15 121.4(8) . . ?
C13 C14 H14 119.3 . . ?
C15 C14 H14 119.3 . . ?
C14 C15 C10 118.4(7) . . ?
C14 C15 C2 124.1(7) . . ?
C10 C15 C2 117.4(6) . . ?
C17 C16 O2 109.7(10) . . ?
C17 C16 H16A 109.7 . . ?
O2 C16 H16A 109.7 . . ?
C17 C16 H16B 109.7 . . ?
O2 C16 H16B 109.7 . . ?
H16A C16 H16B 108.2 . . ?
C16 C17 H17A 109.5 . . ?
C16 C17 H17B 109.5 . . ?
H17A C17 H17B 109.5 . . ?
C16 C17 H17C 109.5 . . ?
H17A C17 H17C 109.5 . . ?
H17B C17 H17C 109.5 . . ?
C19 C18 O3 111.1(10) . . ?
C19 C18 H18A 109.4 . . ?
O3 C18 H18A 109.4 . . ?
C19 C18 H18B 109.4 . . ?
O3 C18 H18B 109.4 . . ?
H18A C18 H18B 108.0 . . ?
C18 C19 H19A 109.5 . . ?
C18 C19 H19B 109.5 . . ?
H19A C19 H19B 109.5 . . ?
C18 C19 H19C 109.5 . . ?
H19A C19 H19C 109.5 . . ?
H19B C19 H19C 109.5 . . ?
C21 C20 P2 122.8(5) . . ?
C21 C20 H20A 106.6 . . ?
P2 C20 H20A 106.6 . . ?
C21 C20 H20B 106.6 . . ?
P2 C20 H20B 106.6 . . ?
H20A C20 H20B 106.6 . . ?
C22 C21 C20 112.1(6) . . ?
C22 C21 C34 107.4(6) . . ?
C20 C21 C34 113.1(6) . . ?
C22 C21 C28 110.0(6) . 2_676 ?
C20 C21 C28 105.2(5) . 2_676 ?
C34 C21 C28 109.1(5) . 2_676 ?
C27 C22 C23 118.6(6) . . ?
C27 C22 C21 117.0(6) . . ?
C23 C22 C21 124.3(6) . . ?
C24 C23 C22 120.9(7) . . ?
C24 C23 H23 119.6 . . ?
C22 C23 H23 119.6 . . ?
C25 C24 C23 119.5(7) . . ?
C25 C24 H24 120.3 . . ?
C23 C24 H24 120.3 . . ?
C26 C25 C24 119.7(7) . . ?
C26 C25 H25 120.2 . . ?
C24 C25 H25 120.2 . . ?
C25 C26 C27 121.0(7) . . ?
C25 C26 H26 119.5 . . ?
C27 C26 H26 119.5 . . ?
C22 C27 C26 120.3(6) . . ?
C22 C27 C28 118.0(6) . . ?
C26 C27 C28 121.7(6) . . ?
C29 C28 C27 108.4(5) . . ?
C29 C28 C21 112.8(5) . 2_676 ?
C27 C28 C21 113.5(5) . 2_676 ?
C29 C28 H28 107.3 . . ?
C27 C28 H28 107.3 . . ?
C21 C28 H28 107.3 2_676 . ?
C30 C29 C34 119.9(7) . . ?
C30 C29 C28 121.5(7) . . ?
C34 C29 C28 118.5(6) . . ?
C31 C30 C29 120.9(7) . . ?
C31 C30 H30 119.5 . . ?
C29 C30 H30 119.5 . . ?
C32 C31 C30 118.9(8) . . ?
C32 C31 H31 120.5 . . ?
C30 C31 H31 120.5 . . ?
C31 C32 C33 120.4(8) . . ?
C31 C32 H32 119.8 . . ?
C33 C32 H32 119.8 . . ?
C34 C33 C32 120.5(8) . . ?
C34 C33 H33 119.8 . . ?
C32 C33 H33 119.8 . . ?
C33 C34 C29 119.3(7) . . ?
C33 C34 C21 124.3(7) . . ?
C29 C34 C21 116.5(6) . . ?
O5 C35 C36 112.2(11) . . ?
O5 C35 H35A 109.2 . . ?
C36 C35 H35A 109.2 . . ?
O5 C35 H35B 109.2 . . ?
C36 C35 H35B 109.2 . . ?
H35A C35 H35B 107.9 . . ?
C35 C36 H36A 109.5 . . ?
C35 C36 H36B 109.5 . . ?
H36A C36 H36B 109.5 . . ?
C35 C36 H36C 109.5 . . ?
H36A C36 H36C 109.5 . . ?
H36B C36 H36C 109.5 . . ?
C38 C37 O6 113.4(10) . . ?
C38 C37 H37A 108.9 . . ?
O6 C37 H37A 108.9 . . ?
C38 C37 H37B 108.9 . . ?
O6 C37 H37B 108.9 . . ?
H37A C37 H37B 107.7 . . ?
C37 C38 H38A 109.5 . . ?
C37 C38 H38B 109.5 . . ?
H38A C38 H38B 109.5 . . ?
C37 C38 H38C 109.5 . . ?
H38A C38 H38C 109.5 . . ?
H38B C38 H38C 109.5 . . ?
C40 C39 P3 124.2(7) . . ?
C40 C39 H39A 106.3 . . ?
P3 C39 H39A 106.3 . . ?
C40 C39 H39B 106.3 . . ?
P3 C39 H39B 106.3 . . ?
H39A C39 H39B 106.4 . . ?
C41 C40 C39 113.0(6) . . ?
C41 C40 C53 107.4(7) . . ?
C39 C40 C53 113.9(7) . . ?
C41 C40 C47 109.3(6) . 2_577 ?
C39 C40 C47 103.5(7) . 2_577 ?
C53 C40 C47 109.6(6) . 2_577 ?
C42 C41 C46 118.0(7) . . ?
C42 C41 C40 124.0(8) . . ?
C46 C41 C40 117.8(6) . . ?
C41 C42 C43 121.7(9) . . ?
C41 C42 H42 119.2 . . ?
C43 C42 H42 119.2 . . ?
C44 C43 C42 119.9(8) . . ?
C44 C43 H43 120.0 . . ?
C42 C43 H43 120.0 . . ?
C43 C44 C45 120.6(9) . . ?
C43 C44 H44 119.7 . . ?
C45 C44 H44 119.7 . . ?
C46 C45 C44 118.6(9) . . ?
C46 C45 H45 120.7 . . ?
C44 C45 H45 120.7 . . ?
C45 C46 C41 121.0(7) . . ?
C45 C46 C47 121.0(8) . . ?
C41 C46 C47 117.9(7) . . ?
C46 C47 C48 108.8(6) . . ?
C46 C47 C40 112.3(7) . 2_577 ?
C48 C47 C40 111.7(6) . 2_577 ?
C46 C47 H47 107.9 . . ?
C48 C47 H47 107.9 . . ?
C40 C47 H47 107.9 2_577 . ?
C53 C48 C49 121.3(8) . . ?
C53 C48 C47 118.0(7) . . ?
C49 C48 C47 120.7(8) . . ?
C50 C49 C48 119.5(9) . . ?
C50 C49 H49 120.3 . . ?
C48 C49 H49 120.3 . . ?
C49 C50 C51 119.8(8) . . ?
C49 C50 H50 120.1 . . ?
C51 C50 H50 120.1 . . ?
C52 C51 C50 120.1(9) . . ?
C52 C51 H51 120.0 . . ?
C50 C51 H51 120.0 . . ?
C51 C52 C53 120.8(8) . . ?
C51 C52 H52 119.6 . . ?
C53 C52 H52 119.6 . . ?
C48 C53 C52 118.5(7) . . ?
C48 C53 C40 117.8(7) . . ?
C52 C53 C40 123.4(7) . . ?
O8 C54 C55 113.5(15) . . ?
O8 C54 H54A 108.9 . . ?
C55 C54 H54A 108.9 . . ?
O8 C54 H54B 108.9 . . ?
C55 C54 H54B 108.9 . . ?
H54A C54 H54B 107.7 . . ?
C54 C55 H55A 109.5 . . ?
C54 C55 H55B 109.5 . . ?
H55A C55 H55B 109.5 . . ?
C54 C55 H55C 109.5 . . ?
H55A C55 H55C 109.5 . . ?
H55B C55 H55C 109.5 . . ?
C57 C56 O9 114.1(12) . . ?
C57 C56 H56A 108.7 . . ?
O9 C56 H56A 108.7 . . ?
C57 C56 H56B 108.7 . . ?
O9 C56 H56B 108.7 . . ?
H56A C56 H56B 107.6 . . ?
C56 C57 H57A 109.5 . . ?
C56 C57 H57B 109.5 . . ?
H57A C57 H57B 109.5 . . ?
C56 C57 H57C 109.5 . . ?
H57A C57 H57C 109.5 . . ?
H57B C57 H57C 109.5 . . ?
C59 C58 P4 123.2(11) . . ?
C59 C58 H58A 106.5 . . ?
P4 C58 H58A 106.5 . . ?
C59 C58 H58B 106.5 . . ?
P4 C58 H58B 106.5 . . ?
H58A C58 H58B 106.5 . . ?
C60 C59 C72 105.7(12) . . ?
C60 C59 C58 116.8(13) . . ?
C72 C59 C58 110.5(13) . . ?
C60 C59 C66 108.4(11) . 2_667 ?
C72 C59 C66 110.1(11) . 2_667 ?
C58 C59 C66 105.2(11) . 2_667 ?
C65 C60 C61 123.5(15) . . ?
C65 C60 C59 116.8(13) . . ?
C61 C60 C59 119.7(13) . . ?
C62 C61 C60 117.6(18) . . ?
C62 C61 H61 121.2 . . ?
C60 C61 H61 121.2 . . ?
C63 C62 C61 128(2) . . ?
C63 C62 H62 116.2 . . ?
C61 C62 H62 116.2 . . ?
C62 C63 C64 118.0(17) . . ?
C62 C63 H63 121.0 . . ?
C64 C63 H63 121.0 . . ?
C65 C64 C63 116.5(15) . . ?
C65 C64 H64 121.8 . . ?
C63 C64 H64 121.8 . . ?
C60 C65 C64 116.3(15) . . ?
C60 C65 C66 119.1(13) . . ?
C64 C65 C66 124.7(14) . . ?
C67 C66 C65 106.3(12) . . ?
C67 C66 C59 114.4(12) . 2_667 ?
C65 C66 C59 112.8(12) . 2_667 ?
C67 C66 H66 107.7 . . ?
C65 C66 H66 107.7 . . ?
C59 C66 H66 107.7 2_667 . ?
C72 C67 C68 127.0(15) . . ?
C72 C67 C66 120.7(15) . . ?
C68 C67 C66 112.2(14) . . ?
C69 C68 C67 116.3(17) . . ?
C69 C68 H68 121.9 . . ?
C67 C68 H68 121.9 . . ?
C68 C69 C70 122.7(18) . . ?
C68 C69 H69 118.7 . . ?
C70 C69 H69 118.7 . . ?
C71 C70 C69 119.1(16) . . ?
C71 C70 H70 120.4 . . ?
C69 C70 H70 120.4 . . ?
C70 C71 C72 119.0(16) . . ?
C70 C71 H71 120.5 . . ?
C72 C71 H71 120.5 . . ?
C67 C72 C71 114.8(15) . . ?
C67 C72 C59 117.5(13) . . ?
C71 C72 C59 127.7(13) . . ?
O20 C73 C74 108.3(17) . . ?
O20 C73 H73A 110.0 . . ?
C74 C73 H73A 110.0 . . ?
O20 C73 H73B 110.0 . . ?
C74 C73 H73B 110.0 . . ?
H73A C73 H73B 108.4 . . ?
C73 C74 H74A 109.5 . . ?
C73 C74 H74B 109.5 . . ?
H74A C74 H74B 109.5 . . ?
C73 C74 H74C 109.5 . . ?
H74A C74 H74C 109.5 . . ?
H74B C74 H74C 109.5 . . ?
O21 C75 C76 112.6(15) . . ?
O21 C75 H75A 109.1 . . ?
C76 C75 H75A 109.1 . . ?
O21 C75 H75B 109.1 . . ?
C76 C75 H75B 109.1 . . ?
H75A C75 H75B 107.8 . . ?
C75 C76 H76A 109.5 . . ?
C75 C76 H76B 109.5 . . ?
H76A C76 H76B 109.5 . . ?
C75 C76 H76C 109.5 . . ?
H76A C76 H76C 109.5 . . ?
H76B C76 H76C 109.5 . . ?
O12 N1 O11 123.1(8) . . ?
O12 N1 O10 121.6(8) . . ?
O11 N1 O10 115.3(7) . . ?
O15 N2 O13 122.9(9) . . ?
O15 N2 O14 121.1(9) . . ?
O13 N2 O14 115.7(8) . . ?
O18 N3 O17 122.9(9) . . ?
O18 N3 O16 121.4(9) . . ?
O17 N3 O16 115.7(7) . . ?
P1 O1 Dy1 173.8(4) . . ?
C16 O2 P1 125.4(6) . . ?
C18 O3 P1 120.2(6) . . ?
P2 O4 Dy1 168.1(3) . . ?
C35 O5 P2 127.6(7) . . ?
C37 O6 P2 124.9(6) . . ?
P3 O7 Dy1 155.3(4) . . ?
C54 O8 P3 141.4(12) . . ?
C56 O9 P3 120.9(8) . . ?
N1 O10 Dy1 96.8(4) . . ?
N1 O11 Dy1 96.2(5) . . ?
N2 O13 Dy1 98.9(5) . . ?
N2 O14 Dy1 94.3(5) . . ?
N3 O16 Dy1 95.3(5) . . ?
N3 O17 Dy1 97.3(5) . . ?
C73 O20 P4 123.6(12) . . ?
C75 O21 P4 124.0(13) . . ?

loop_
_geom_bond_atom_site_label_1
_geom_bond_atom_site_label_2
_geom_bond_distance
_geom_bond_site_symmetry_2
_geom_bond_publ_flag
Dy1 O1 2.287(5) . ?
Dy1 O4 2.305(5) . ?
Dy1 O7 2.327(5) . ?
Dy1 O13 2.416(6) . ?
Dy1 O10 2.431(6) . ?
Dy1 O11 2.448(6) . ?
Dy1 O17 2.457(6) . ?
Dy1 O16 2.481(6) . ?
Dy1 O14 2.489(7) . ?
P1 O1 1.479(5) . ?
P1 O2 1.549(6) . ?
P1 O3 1.557(6) . ?
P1 C1 1.815(7) . ?
P2 O4 1.471(6) . ?
P2 O6 1.533(7) . ?
P2 O5 1.556(7) . ?
P2 C20 1.806(7) . ?
P3 O8 1.412(9) . ?
P3 O7 1.463(5) . ?
P3 O9 1.585(8) . ?
P3 C39 1.804(9) . ?
P4 O19 1.376(14) . ?
P4 O20 1.574(13) . ?
P4 O21 1.645(14) . ?
P4 C58 1.810(14) . ?
C1 C2 1.551(9) . ?
C1 H1A 0.9900 . ?
C1 H1B 0.9900 . ?
C2 C15 1.524(10) . ?
C2 C3 1.526(9) . ?
C2 C9 1.644(10) 2_566 ?
C3 C4 1.394(10) . ?
C3 C8 1.396(10) . ?
C4 C5 1.378(11) . ?
C4 H4 0.9500 . ?
C5 C6 1.385(13) . ?
C5 H5 0.9500 . ?
C6 C7 1.388(12) . ?
C6 H6 0.9500 . ?
C7 C8 1.383(10) . ?
C7 H7 0.9500 . ?
C8 C9 1.510(10) . ?
C9 C10 1.501(10) . ?
C9 H9 1.0000 . ?
C10 C11 1.378(11) . ?
C10 C15 1.401(10) . ?
C11 C12 1.404(12) . ?
C11 H11 0.9500 . ?
C12 C13 1.375(14) . ?
C12 H12 0.9500 . ?
C13 C14 1.379(12) . ?
C13 H13 0.9500 . ?
C14 C15 1.383(10) . ?
C14 H14 0.9500 . ?
C16 C17 1.467(17) . ?
C16 O2 1.485(12) . ?
C16 H16A 0.9900 . ?
C16 H16B 0.9900 . ?
C17 H17A 0.9800 . ?
C17 H17B 0.9800 . ?
C17 H17C 0.9800 . ?
C18 C19 1.401(17) . ?
C18 O3 1.478(10) . ?
C18 H18A 0.9900 . ?
C18 H18B 0.9900 . ?
C19 H19A 0.9800 . ?
C19 H19B 0.9800 . ?
C19 H19C 0.9800 . ?
C20 C21 1.536(10) . ?
C20 H20A 0.9900 . ?
C20 H20B 0.9900 . ?
C21 C22 1.529(10) . ?
C21 C34 1.547(10) . ?
C21 C28 1.630(9) 2_676 ?
C22 C27 1.388(10) . ?
C22 C23 1.398(10) . ?
C23 C24 1.397(10) . ?
C23 H23 0.9500 . ?
C24 C25 1.393(11) . ?
C24 H24 0.9500 . ?
C25 C26 1.373(11) . ?
C25 H25 0.9500 . ?
C26 C27 1.394(10) . ?
C26 H26 0.9500 . ?
C27 C28 1.529(9) . ?
C28 C29 1.496(10) . ?
C28 H28 1.0000 . ?
C29 C30 1.386(10) . ?
C29 C34 1.393(10) . ?
C30 C31 1.384(12) . ?
C30 H30 0.9500 . ?
C31 C32 1.383(13) . ?
C31 H31 0.9500 . ?
C32 C33 1.392(11) . ?
C32 H32 0.9500 . ?
C33 C34 1.379(11) . ?
C33 H33 0.9500 . ?
C35 O5 1.370(12) . ?
C35 C36 1.429(17) . ?
C35 H35A 0.9900 . ?
C35 H35B 0.9900 . ?
C36 H36A 0.9800 . ?
C36 H36B 0.9800 . ?
C36 H36C 0.9800 . ?
C37 C38 1.423(18) . ?
C37 O6 1.440(12) . ?
C37 H37A 0.9900 . ?
C37 H37B 0.9900 . ?
C38 H38A 0.9800 . ?
C38 H38B 0.9800 . ?
C38 H38C 0.9800 . ?
C39 C40 1.536(11) . ?
C39 H39A 0.9900 . ?
C39 H39B 0.9900 . ?
C40 C41 1.516(11) . ?
C40 C53 1.549(11) . ?
C40 C47 1.646(11) 2_577 ?
C41 C42 1.380(11) . ?
C41 C46 1.405(11) . ?
C42 C43 1.383(12) . ?
C42 H42 0.9500 . ?
C43 C44 1.368(15) . ?
C43 H43 0.9500 . ?
C44 C45 1.402(13) . ?
C44 H44 0.9500 . ?
C45 C46 1.392(11) . ?
C45 H45 0.9500 . ?
C46 C47 1.503(10) . ?
C47 C48 1.522(11) . ?
C47 H47 1.0000 . ?
C48 C53 1.378(11) . ?
C48 C49 1.395(12) . ?
C49 C50 1.384(13) . ?
C49 H49 0.9500 . ?
C50 C51 1.393(13) . ?
C50 H50 0.9500 . ?
C51 C52 1.377(13) . ?
C51 H51 0.9500 . ?
C52 C53 1.399(11) . ?
C52 H52 0.9500 . ?
C54 O8 1.241(17) . ?
C54 C55 1.403(15) . ?
C54 H54A 0.9900 . ?
C54 H54B 0.9900 . ?
C55 H55A 0.9800 . ?
C55 H55B 0.9800 . ?
C55 H55C 0.9800 . ?
C56 C57 1.360(14) . ?
C56 O9 1.376(13) . ?
C56 H56A 0.9900 . ?
C56 H56B 0.9900 . ?
C57 H57A 0.9800 . ?
C57 H57B 0.9800 . ?
C57 H57C 0.9800 . ?
C58 C59 1.532(17) . ?
C58 H58A 0.9900 . ?
C58 H58B 0.9900 . ?
C59 C60 1.515(19) . ?
C59 C72 1.53(2) . ?
C59 C66 1.659(17) 2_667 ?
C60 C65 1.361(18) . ?
C60 C61 1.39(2) . ?
C61 C62 1.26(2) . ?
C61 H61 0.9500 . ?
C62 C63 1.25(2) . ?
C62 H62 0.9500 . ?
C63 C64 1.52(2) . ?
C63 H63 0.9500 . ?
C64 C65 1.393(19) . ?
C64 H64 0.9500 . ?
C65 C66 1.480(19) . ?
C66 C67 1.432(19) . ?
C66 H66 1.0000 . ?
C67 C72 1.325(19) . ?
C67 C68 1.41(2) . ?
C68 C69 1.30(2) . ?
C68 H68 0.9500 . ?
C69 C70 1.42(2) . ?
C69 H69 0.9500 . ?
C70 C71 1.37(2) . ?
C70 H70 0.9500 . ?
C71 C72 1.48(2) . ?
C71 H71 0.9500 . ?
C73 O20 1.417(17) . ?
C73 C74 1.453(17) . ?
C73 H73A 0.9900 . ?
C73 H73B 0.9900 . ?
C74 H74A 0.9800 . ?
C74 H74B 0.9800 . ?
C74 H74C 0.9800 . ?
C75 O21 1.435(15) . ?
C75 C76 1.446(17) . ?
C75 H75A 0.9900 . ?
C75 H75B 0.9900 . ?
C76 H76A 0.9800 . ?
C76 H76B 0.9800 . ?
C76 H76C 0.9800 . ?
N1 O12 1.221(10) . ?
N1 O11 1.255(9) . ?
N1 O10 1.263(9) . ?
N2 O15 1.211(11) . ?
N2 O13 1.229(11) . ?
N2 O14 1.264(10) . ?
N3 O18 1.207(10) . ?
N3 O17 1.253(10) . ?
N3 O16 1.282(10) . ?

loop_
_geom_torsion_atom_site_label_1
_geom_torsion_atom_site_label_2
_geom_torsion_atom_site_label_3
_geom_torsion_atom_site_label_4
_geom_torsion
_geom_torsion_site_symmetry_1
_geom_torsion_site_symmetry_2
_geom_torsion_site_symmetry_3
_geom_torsion_site_symmetry_4
_geom_torsion_publ_flag
O1 P1 C1 C2 -118.5(5) . . . . ?
O2 P1 C1 C2 8.8(6) . . . . ?
O3 P1 C1 C2 120.4(5) . . . . ?
P1 C1 C2 C15 58.4(7) . . . . ?
P1 C1 C2 C3 -64.3(7) . . . . ?
P1 C1 C2 C9 176.9(4) . . . 2_566 ?
C15 C2 C3 C4 -137.5(7) . . . . ?
C1 C2 C3 C4 -12.2(10) . . . . ?
C9 C2 C3 C4 104.4(8) 2_566 . . . ?
C15 C2 C3 C8 43.4(9) . . . . ?
C1 C2 C3 C8 168.6(6) . . . . ?
C9 C2 C3 C8 -74.7(8) 2_566 . . . ?
C8 C3 C4 C5 -1.3(12) . . . . ?
C2 C3 C4 C5 179.6(8) . . . . ?
C3 C4 C5 C6 1.4(15) . . . . ?
C4 C5 C6 C7 -1.2(17) . . . . ?
C5 C6 C7 C8 0.9(17) . . . . ?
C6 C7 C8 C3 -0.7(14) . . . . ?
C6 C7 C8 C9 179.7(9) . . . . ?
C4 C3 C8 C7 0.9(12) . . . . ?
C2 C3 C8 C7 -179.9(7) . . . . ?
C4 C3 C8 C9 -179.4(7) . . . . ?
C2 C3 C8 C9 -0.3(10) . . . . ?
C7 C8 C9 C10 135.3(8) . . . . ?
C3 C8 C9 C10 -44.3(9) . . . . ?
C7 C8 C9 C2 -98.1(9) . . . 2_566 ?
C3 C8 C9 C2 82.3(8) . . . 2_566 ?
C8 C9 C10 C11 -136.8(8) . . . . ?
C2 C9 C10 C11 97.0(9) 2_566 . . . ?
C8 C9 C10 C15 45.7(9) . . . . ?
C2 C9 C10 C15 -80.5(8) 2_566 . . . ?
C15 C10 C11 C12 1.8(13) . . . . ?
C9 C10 C11 C12 -175.7(9) . . . . ?
C10 C11 C12 C13 1.2(16) . . . . ?
C11 C12 C13 C14 -2.7(18) . . . . ?
C12 C13 C14 C15 1.1(17) . . . . ?
C13 C14 C15 C10 1.9(14) . . . . ?
C13 C14 C15 C2 178.1(9) . . . . ?
C11 C10 C15 C14 -3.3(12) . . . . ?
C9 C10 C15 C14 174.3(7) . . . . ?
C11 C10 C15 C2 -179.8(7) . . . . ?
C9 C10 C15 C2 -2.2(10) . . . . ?
C3 C2 C15 C14 141.7(8) . . . . ?
C1 C2 C15 C14 16.5(11) . . . . ?
C9 C2 C15 C14 -100.1(9) 2_566 . . . ?
C3 C2 C15 C10 -42.1(9) . . . . ?
C1 C2 C15 C10 -167.3(6) . . . . ?
C9 C2 C15 C10 76.2(8) 2_566 . . . ?
O4 P2 C20 C21 121.1(6) . . . . ?
O6 P2 C20 C21 -6.2(7) . . . . ?
O5 P2 C20 C21 -119.1(7) . . . . ?
P2 C20 C21 C22 -61.4(8) . . . . ?
P2 C20 C21 C34 60.2(8) . . . . ?
P2 C20 C21 C28 179.1(5) . . . 2_676 ?
C20 C21 C22 C27 169.9(6) . . . . ?
C34 C21 C22 C27 45.1(8) . . . . ?
C28 C21 C22 C27 -73.5(8) 2_676 . . . ?
C20 C21 C22 C23 -12.4(9) . . . . ?
C34 C21 C22 C23 -137.2(7) . . . . ?
C28 C21 C22 C23 104.3(7) 2_676 . . . ?
C27 C22 C23 C24 -2.6(10) . . . . ?
C21 C22 C23 C24 179.8(7) . . . . ?
C22 C23 C24 C25 1.4(11) . . . . ?
C23 C24 C25 C26 0.5(12) . . . . ?
C24 C25 C26 C27 -1.2(12) . . . . ?
C23 C22 C27 C26 1.8(10) . . . . ?
C21 C22 C27 C26 179.7(7) . . . . ?
C23 C22 C27 C28 -179.0(6) . . . . ?
C21 C22 C27 C28 -1.1(9) . . . . ?
C25 C26 C27 C22 0.0(11) . . . . ?
C25 C26 C27 C28 -179.1(7) . . . . ?
C22 C27 C28 C29 -43.5(8) . . . . ?
C26 C27 C28 C29 135.6(7) . . . . ?
C22 C27 C28 C21 82.6(8) . . . 2_676 ?
C26 C27 C28 C21 -98.2(8) . . . 2_676 ?
C27 C28 C29 C30 -135.7(6) . . . . ?
C21 C28 C29 C30 97.7(7) 2_676 . . . ?
C27 C28 C29 C34 43.1(8) . . . . ?
C21 C28 C29 C34 -83.5(7) 2_676 . . . ?
C34 C29 C30 C31 0.2(10) . . . . ?
C28 C29 C30 C31 178.9(6) . . . . ?
C29 C30 C31 C32 1.5(11) . . . . ?
C30 C31 C32 C33 -2.0(12) . . . . ?
C31 C32 C33 C34 0.6(12) . . . . ?
C32 C33 C34 C29 1.1(11) . . . . ?
C32 C33 C34 C21 179.3(7) . . . . ?
C30 C29 C34 C33 -1.5(10) . . . . ?
C28 C29 C34 C33 179.7(6) . . . . ?
C30 C29 C34 C21 -179.8(6) . . . . ?
C28 C29 C34 C21 1.4(8) . . . . ?
C22 C21 C34 C33 136.2(7) . . . . ?
C20 C21 C34 C33 12.0(9) . . . . ?
C28 C21 C34 C33 -104.7(7) 2_676 . . . ?
C22 C21 C34 C29 -45.6(7) . . . . ?
C20 C21 C34 C29 -169.8(6) . . . . ?
C28 C21 C34 C29 73.6(7) 2_676 . . . ?
O8 P3 C39 C40 -11.2(9) . . . . ?
O7 P3 C39 C40 125.0(7) . . . . ?
O9 P3 C39 C40 -116.5(7) . . . . ?
P3 C39 C40 C41 -58.1(9) . . . . ?
P3 C39 C40 C53 64.9(9) . . . . ?
P3 C39 C40 C47 -176.1(5) . . . 2_577 ?
C39 C40 C41 C42 -15.8(12) . . . . ?
C53 C40 C41 C42 -142.4(8) . . . . ?
C47 C40 C41 C42 98.8(9) 2_577 . . . ?
C39 C40 C41 C46 169.2(7) . . . . ?
C53 C40 C41 C46 42.7(9) . . . . ?
C47 C40 C41 C46 -76.1(9) 2_577 . . . ?
C46 C41 C42 C43 -1.8(13) . . . . ?
C40 C41 C42 C43 -176.7(8) . . . . ?
C41 C42 C43 C44 1.2(15) . . . . ?
C42 C43 C44 C45 -2.5(16) . . . . ?
C43 C44 C45 C46 4.3(15) . . . . ?
C44 C45 C46 C41 -5.0(13) . . . . ?
C44 C45 C46 C47 173.5(9) . . . . ?
C42 C41 C46 C45 3.7(12) . . . . ?
C40 C41 C46 C45 178.9(8) . . . . ?
C42 C41 C46 C47 -174.8(7) . . . . ?
C40 C41 C46 C47 0.5(11) . . . . ?
C45 C46 C47 C48 138.0(8) . . . . ?
C41 C46 C47 C48 -43.5(10) . . . . ?
C45 C46 C47 C40 -97.7(9) . . . 2_577 ?
C41 C46 C47 C40 80.7(9) . . . 2_577 ?
C46 C47 C48 C53 42.1(10) . . . . ?
C40 C47 C48 C53 -82.5(8) 2_577 . . . ?
C46 C47 C48 C49 -139.3(8) . . . . ?
C40 C47 C48 C49 96.2(9) 2_577 . . . ?
C53 C48 C49 C50 1.7(13) . . . . ?
C47 C48 C49 C50 -176.9(8) . . . . ?
C48 C49 C50 C51 -0.4(13) . . . . ?
C49 C50 C51 C52 0.4(14) . . . . ?
C50 C51 C52 C53 -1.5(14) . . . . ?
C49 C48 C53 C52 -2.8(12) . . . . ?
C47 C48 C53 C52 175.8(7) . . . . ?
C49 C48 C53 C40 -176.7(7) . . . . ?
C47 C48 C53 C40 1.9(10) . . . . ?
C51 C52 C53 C48 2.7(12) . . . . ?
C51 C52 C53 C40 176.3(8) . . . . ?
C41 C40 C53 C48 -44.1(9) . . . . ?
C39 C40 C53 C48 -170.1(7) . . . . ?
C47 C40 C53 C48 74.5(8) 2_577 . . . ?
C41 C40 C53 C52 142.3(7) . . . . ?
C39 C40 C53 C52 16.3(11) . . . . ?
C47 C40 C53 C52 -99.1(8) 2_577 . . . ?
O19 P4 C58 C59 118.9(15) . . . . ?
O20 P4 C58 C59 -7.1(18) . . . . ?
O21 P4 C58 C59 -119.7(15) . . . . ?
P4 C58 C59 C60 -56(2) . . . . ?
P4 C58 C59 C72 64.5(18) . . . . ?
P4 C58 C59 C66 -176.7(12) . . . 2_667 ?
C72 C59 C60 C65 41.2(16) . . . . ?
C58 C59 C60 C65 164.6(14) . . . . ?
C66 C59 C60 C65 -76.9(16) 2_667 . . . ?
C72 C59 C60 C61 -135.8(14) . . . . ?
C58 C59 C60 C61 -12(2) . . . . ?
C66 C59 C60 C61 106.1(15) 2_667 . . . ?
C65 C60 C61 C62 6(3) . . . . ?
C59 C60 C61 C62 -177.4(16) . . . . ?
C60 C61 C62 C63 -2(3) . . . . ?
C61 C62 C63 C64 -4(3) . . . . ?
C62 C63 C64 C65 7(2) . . . . ?
C61 C60 C65 C64 -2(2) . . . . ?
C59 C60 C65 C64 -179.3(13) . . . . ?
C61 C60 C65 C66 179.2(14) . . . . ?
C59 C60 C65 C66 2(2) . . . . ?
C63 C64 C65 C60 -4(2) . . . . ?
C63 C64 C65 C66 174.5(14) . . . . ?
C60 C65 C66 C67 -46.0(17) . . . . ?
C64 C65 C66 C67 135.7(15) . . . . ?
C60 C65 C66 C59 80.1(16) . . . 2_667 ?
C64 C65 C66 C59 -98.1(16) . . . 2_667 ?
C65 C66 C67 C72 45.2(18) . . . . ?
C59 C66 C67 C72 -80.0(18) 2_667 . . . ?
C65 C66 C67 C68 -130.3(14) . . . . ?
C59 C66 C67 C68 104.5(14) 2_667 . . . ?
C72 C67 C68 C69 0(3) . . . . ?
C66 C67 C68 C69 175.1(15) . . . . ?
C67 C68 C69 C70 10(3) . . . . ?
C68 C69 C70 C71 -12(3) . . . . ?
C69 C70 C71 C72 5(2) . . . . ?
C68 C67 C72 C71 -6(2) . . . . ?
C66 C67 C72 C71 178.8(13) . . . . ?
C68 C67 C72 C59 174.2(14) . . . . ?
C66 C67 C72 C59 -1(2) . . . . ?
C70 C71 C72 C67 4(2) . . . . ?
C70 C71 C72 C59 -177.1(15) . . . . ?
C60 C59 C72 C67 -43.2(16) . . . . ?
C58 C59 C72 C67 -170.5(13) . . . . ?
C66 C59 C72 C67 73.7(16) 2_667 . . . ?
C60 C59 C72 C71 137.5(14) . . . . ?
C58 C59 C72 C71 10(2) . . . . ?
C66 C59 C72 C71 -105.6(16) 2_667 . . . ?
C17 C16 O2 P1 -92.3(11) . . . . ?
O1 P1 O2 C16 9.2(8) . . . . ?
O3 P1 O2 C16 132.5(7) . . . . ?
C1 P1 O2 C16 -116.8(8) . . . . ?
C19 C18 O3 P1 130.2(11) . . . . ?
O1 P1 O3 C18 64.4(7) . . . . ?
O2 P1 O3 C18 -59.5(7) . . . . ?
C1 P1 O3 C18 -175.4(7) . . . . ?
O6 P2 O4 Dy1 -92.5(19) . . . . ?
O5 P2 O4 Dy1 30(2) . . . . ?
C20 P2 O4 Dy1 142.8(18) . . . . ?
C36 C35 O5 P2 164.2(10) . . . . ?
O4 P2 O5 C35 -67.0(10) . . . . ?
O6 P2 O5 C35 59.2(10) . . . . ?
C20 P2 O5 C35 173.1(9) . . . . ?
C38 C37 O6 P2 -153.2(10) . . . . ?
O4 P2 O6 C37 2.4(9) . . . . ?
O5 P2 O6 C37 -123.0(8) . . . . ?
C20 P2 O6 C37 129.1(8) . . . . ?
O8 P3 O7 Dy1 150.6(9) . . . . ?
O9 P3 O7 Dy1 -94.2(9) . . . . ?
C39 P3 O7 Dy1 18.0(11) . . . . ?
C55 C54 O8 P3 143.8(15) . . . . ?
O7 P3 O8 C54 -28.3(19) . . . . ?
O9 P3 O8 C54 -149.3(17) . . . . ?
C39 P3 O8 C54 105.1(17) . . . . ?
C57 C56 O9 P3 -152.9(14) . . . . ?
O8 P3 O9 C56 76.1(11) . . . . ?
O7 P3 O9 C56 -50.2(12) . . . . ?
C39 P3 O9 C56 -170.1(11) . . . . ?
O12 N1 O10 Dy1 -178.0(9) . . . . ?
O11 N1 O10 Dy1 -0.6(8) . . . . ?
O12 N1 O11 Dy1 178.0(9) . . . . ?
O10 N1 O11 Dy1 0.6(8) . . . . ?
O15 N2 O13 Dy1 -169.7(12) . . . . ?
O14 N2 O13 Dy1 4.5(12) . . . . ?
O15 N2 O14 Dy1 170.0(12) . . . . ?
O13 N2 O14 Dy1 -4.3(11) . . . . ?
O18 N3 O16 Dy1 178.0(8) . . . . ?
O17 N3 O16 Dy1 -1.1(8) . . . . ?
O18 N3 O17 Dy1 -178.0(8) . . . . ?
O16 N3 O17 Dy1 1.2(8) . . . . ?
C74 C73 O20 P4 -87.5(18) . . . . ?
O19 P4 O20 C73 92.6(16) . . . . ?
O21 P4 O20 C73 -31.5(15) . . . . ?
C58 P4 O20 C73 -140.8(14) . . . . ?
C76 C75 O21 P4 109.0(18) . . . . ?
O19 P4 O21 C75 -14.4(16) . . . . ?
O20 P4 O21 C75 111.2(14) . . . . ?
C58 P4 O21 C75 -138.0(13) . . . . ?
